data_4310305
loop_
_publ_author_name
'Jian-Rong Li'
'Xian-He Bu'
'Ruo-Hua Zhang'

_publ_contact_author
;
 Xian-He Bu
  Department of Chemistry, Nankai University, Tianjin 300071,China
;
_publ_contact_author_email buxh@nankai.edu.cn
_publ_section_title
;
 Novel Lanthanide Coordination Polymers with a Flexible Disulfoxide
 Ligand, 1,2-Bis(ethylsulfinyl)ethane: Structures, Stereochemistry, and
 the Influences of Counteranions on the Framework Formations
;
_journal_name_full 'Inorganic Chemistry'
_journal_page_first 237
_journal_page_last 244
_journal_paper_doi 10.1021/ic034772i
_journal_volume 43
_journal_year 2004
_chemical_formula_sum 'C6 H14 O2 S2'
_chemical_formula_weight 182.29
_chemical_name_systematic
; 
 ? 
;
_space_group_IT_number 2
_symmetry_cell_setting triclinic
_symmetry_space_group_name_Hall '-P 1'
_symmetry_space_group_name_H-M 'P -1'
_atom_sites_solution_hydrogens geom
_atom_sites_solution_primary direct
_atom_sites_solution_secondary difmap
_audit_creation_method SHELXL-97
_cell_angle_alpha 89.078(10)
_cell_angle_beta 84.380(10)
_cell_angle_gamma 64.981(9)
_cell_formula_units_Z 2
_cell_length_a 5.363(3)
_cell_length_b 5.616(3)
_cell_length_c 8.773(6)
_cell_measurement_reflns_used 754
_cell_measurement_temperature 293(2)
_cell_measurement_theta_max 26.31
_cell_measurement_theta_min 2.33
_cell_volume 238.2(2)
_computing_cell_refinement 'Bruker SMART'
_computing_data_collection 'Bruker SMART'
_computing_data_reduction 'Bruker SAINT'
_computing_molecular_graphics 'Bruker SHELXTL'
_computing_publication_material 'Bruker SHELXTL'
_computing_structure_refinement 'SHELXL-97 (Sheldrick, 1997)'
_computing_structure_solution 'SHELXS-97 (Sheldrick, 1990)'
_diffrn_ambient_temperature 293(2)
_diffrn_measured_fraction_theta_full 0.977
_diffrn_measured_fraction_theta_max 0.977
_diffrn_measurement_device_type 'CCD area detector'
_diffrn_measurement_method 'phi and omega scans'
_diffrn_radiation_monochromator graphite
_diffrn_radiation_source 'fine-focus sealed tube'
_diffrn_radiation_type MoK\a
_diffrn_radiation_wavelength 0.71073
_diffrn_reflns_av_R_equivalents 0.0170
_diffrn_reflns_av_sigmaI/netI 0.0328
_diffrn_reflns_limit_h_max 3
_diffrn_reflns_limit_h_min -6
_diffrn_reflns_limit_k_max 6
_diffrn_reflns_limit_k_min -6
_diffrn_reflns_limit_l_max 10
_diffrn_reflns_limit_l_min -10
_diffrn_reflns_number 952
_diffrn_reflns_theta_full 25.02
_diffrn_reflns_theta_max 25.02
_diffrn_reflns_theta_min 2.33
_exptl_absorpt_coefficient_mu 0.507
_exptl_absorpt_correction_T_max 0.9279
_exptl_absorpt_correction_T_min 0.8629
_exptl_absorpt_correction_type multi-scan
_exptl_absorpt_process_details SADABS
_exptl_crystal_density_diffrn 1.271
_exptl_crystal_density_meas 0
_exptl_crystal_density_method 'not measured'
_exptl_crystal_F_000 98
_exptl_crystal_size_max 0.30
_exptl_crystal_size_mid 0.20
_exptl_crystal_size_min 0.15
_refine_diff_density_max 0.434
_refine_diff_density_min -0.336
_refine_diff_density_rms 0.068
_refine_ls_extinction_method none
_refine_ls_goodness_of_fit_ref 1.114
_refine_ls_hydrogen_treatment mixed
_refine_ls_matrix_type full
_refine_ls_number_parameters 47
_refine_ls_number_reflns 823
_refine_ls_number_restraints 0
_refine_ls_restrained_S_all 1.114
_refine_ls_R_factor_all 0.0512
_refine_ls_R_factor_gt 0.0413
_refine_ls_shift/su_max 0.000
_refine_ls_shift/su_mean 0.000
_refine_ls_structure_factor_coef Fsqd
_refine_ls_weighting_details 'calc w=1/[\s^2^(Fo^2^)+(0.0551P)^2^+0.1339P] where P=(Fo^2^+2Fc^2^)/3'
_refine_ls_weighting_scheme calc
_refine_ls_wR_factor_gt 0.1017
_refine_ls_wR_factor_ref 0.1086
_reflns_number_gt 730
_reflns_number_total 823
_reflns_threshold_expression >2sigma(I)
_cod_data_source_file ic034772isi20030928_115520_01.cif
_cod_data_source_block ligand_L
_cod_depositor_comments
;
The following automatic conversions were performed:
'_symmetry_cell_setting' value 'Triclinic' changed to 'triclinic'
according to '/home/saulius/struct/CIF-dictionaries/cif_core.dic'
dictionary named 'cif_core.dic' version 2.4.1 from
2010-06-29.

'_exptl_absorpt_correction_type' value 'MULTI-SCAN' changed
to 'multi-scan' according to
'/home/saulius/struct/CIF-dictionaries/cif_core.dic' dictionary named
'cif_core.dic' version 2.4.1 from 2010-06-29.

Automatic conversion script
Id: cif_fix_enum 1527 2010-12-29 10:47:43Z saulius 
;
_cod_database_code 4310305

loop_
_symmetry_equiv_pos_as_xyz
'x, y, z'
'-x, -y, -z'

loop_
_atom_site_label
_atom_site_type_symbol
_atom_site_fract_x
_atom_site_fract_y
_atom_site_fract_z
_atom_site_U_iso_or_equiv
_atom_site_adp_type
_atom_site_occupancy
_atom_site_symmetry_multiplicity
_atom_site_calc_flag
_atom_site_refinement_flags
_atom_site_disorder_assembly
_atom_site_disorder_group
S1 S 0.47214(14) 0.72540(13) 0.20922(8) 0.0362(3) Uani 1 1 d . . .
C3 C 0.3846(5) 0.6296(5) 0.0314(3) 0.0364(7) Uani 1 1 d . . .
H3A H 0.2128 0.6106 0.0503 0.044 Uiso 1 1 calc R . .
H3B H 0.3588 0.7652 -0.0433 0.044 Uiso 1 1 calc R . .
O1 O 0.7221(4) 0.7804(4) 0.1675(2) 0.0467(6) Uani 1 1 d . . .
C2 C 0.1737(6) 1.0411(6) 0.2347(4) 0.0422(7) Uani 1 1 d . . .
H2A H 0.1651 1.1422 0.1431 0.051 Uiso 1 1 calc R . .
H2B H 0.0063 1.0135 0.2496 0.051 Uiso 1 1 calc R . .
C1 C 0.1892(8) 1.1951(7) 0.3723(4) 0.0632(10) Uani 1 1 d . . .
H1A H 0.1932 1.0971 0.4634 0.095 Uiso 1 1 calc R . .
H1B H 0.0302 1.3614 0.3828 0.095 Uiso 1 1 calc R . .
H1C H 0.3540 1.2238 0.3573 0.095 Uiso 1 1 calc R . .

loop_
_atom_site_aniso_label
_atom_site_aniso_U_11
_atom_site_aniso_U_22
_atom_site_aniso_U_33
_atom_site_aniso_U_23
_atom_site_aniso_U_13
_atom_site_aniso_U_12
S1 0.0329(4) 0.0336(4) 0.0458(5) 0.0044(3) -0.0076(3) -0.0172(3)
C3 0.0289(14) 0.0353(15) 0.0499(17) 0.0021(12) -0.0094(12) -0.0173(12)
O1 0.0291(11) 0.0502(13) 0.0662(14) -0.0035(10) -0.0068(9) -0.0214(10)
C2 0.0324(15) 0.0395(17) 0.0540(18) -0.0004(13) -0.0059(13) -0.0140(14)
C1 0.063(2) 0.050(2) 0.070(2) -0.0142(17) -0.0104(18) -0.0158(18)

loop_
_atom_type_symbol
_atom_type_description
_atom_type_scat_dispersion_real
_atom_type_scat_dispersion_imag
_atom_type_scat_source
C C 0.0033 0.0016 'International Tables Vol C Tables 4.2.6.8 and 6.1.1.4'
H H 0.0000 0.0000 'International Tables Vol C Tables 4.2.6.8 and 6.1.1.4'
O O 0.0106 0.0060 'International Tables Vol C Tables 4.2.6.8 and 6.1.1.4'
S S 0.1246 0.1234 'International Tables Vol C Tables 4.2.6.8 and 6.1.1.4'

loop_
_geom_angle_atom_site_label_1
_geom_angle_atom_site_label_2
_geom_angle_atom_site_label_3
_geom_angle
_geom_angle_site_symmetry_1
_geom_angle_site_symmetry_3
_geom_angle_publ_flag
O1 S1 C2 107.11(13) . . ?
O1 S1 C3 106.55(13) . . ?
C2 S1 C3 96.09(13) . . ?
C3 C3 S1 109.9(2) 2_665 . ?
C3 C3 H3A 109.7 2_665 . ?
S1 C3 H3A 109.7 . . ?
C3 C3 H3B 109.7 2_665 . ?
S1 C3 H3B 109.7 . . ?
H3A C3 H3B 108.2 . . ?
C1 C2 S1 111.1(2) . . ?
C1 C2 H2A 109.4 . . ?
S1 C2 H2A 109.4 . . ?
C1 C2 H2B 109.4 . . ?
S1 C2 H2B 109.4 . . ?
H2A C2 H2B 108.0 . . ?
C2 C1 H1A 109.5 . . ?
C2 C1 H1B 109.5 . . ?
H1A C1 H1B 109.5 . . ?
C2 C1 H1C 109.5 . . ?
H1A C1 H1C 109.5 . . ?
H1B C1 H1C 109.5 . . ?

loop_
_geom_bond_atom_site_label_1
_geom_bond_atom_site_label_2
_geom_bond_distance
_geom_bond_site_symmetry_2
_geom_bond_publ_flag
S1 O1 1.509(2) . ?
S1 C2 1.816(3) . ?
S1 C3 1.824(3) . ?
C3 C3 1.524(5) 2_665 ?
C3 H3A 0.9700 . ?
C3 H3B 0.9700 . ?
C2 C1 1.525(4) . ?
C2 H2A 0.9700 . ?
C2 H2B 0.9700 . ?
C1 H1A 0.9600 . ?
C1 H1B 0.9600 . ?
C1 H1C 0.9600 . ?

loop_
_geom_torsion_atom_site_label_1
_geom_torsion_atom_site_label_2
_geom_torsion_atom_site_label_3
_geom_torsion_atom_site_label_4
_geom_torsion
_geom_torsion_site_symmetry_1
_geom_torsion_site_symmetry_2
_geom_torsion_site_symmetry_3
_geom_torsion_site_symmetry_4
_geom_torsion_publ_flag
O1 S1 C3 C3 65.5(3) . . . 2_665 ?
C2 S1 C3 C3 175.4(3) . . . 2_665 ?
O1 S1 C2 C1 -65.9(3) . . . . ?
C3 S1 C2 C1 -175.3(2) . . . . ?
